data_1575293
loop_
_publ_author_name
'Pal, Prasanta'
'Bulgarevich, Kirill'
'Hanaki, Ryota'
'Kawabata, Kohsuke'
'Takimiya, Kazuo'

_publ_section_title
;
 Extension of the &#x3c0;-conjugated core of methylchalcogenolated
 polycyclic aromatic hydrocarbons: synthesis and characterization of
 1,4,7,10-tetrakis(methylthio)- and tetramethoxy-coronene.
;
_journal_issue 34
_journal_name_full 'Chemical science'
_journal_page_first 15368
_journal_page_last 15377
_journal_paper_doi 10.1039/d5sc03215f
_journal_volume 16
_journal_year 2025
_chemical_formula_moiety 'C26 H20 O4'
_chemical_formula_sum 'C26 H20 O4'
_chemical_formula_weight 396.42
_space_group_crystal_system triclinic
_space_group_IT_number 2
_space_group_name_Hall '-P 1'
_space_group_name_H-M_alt 'P -1'
_atom_sites_solution_hydrogens geom
_atom_sites_solution_primary dual
_audit_creation_date 2023-10-05
_audit_creation_method
;
Olex2 1.5-ac5-024
(compiled 2022.04.12 svn.rca3783a0 for Rigaku Oxford Diffraction, GUI svn.r6498)
;
_audit_update_record
;
2025-04-25 deposited with the CCDC.	2025-07-31 downloaded from the CCDC.
;
_cell_angle_alpha 85.8831(14)
_cell_angle_beta 76.1584(16)
_cell_angle_gamma 79.9947(18)
_cell_formula_units_Z 8
_cell_length_a 10.8935(2)
_cell_length_b 18.7430(4)
_cell_length_c 18.9847(3)
_cell_measurement_reflns_used 36601
_cell_measurement_temperature 100(2)
_cell_measurement_theta_max 77.3760
_cell_measurement_theta_min 3.2990
_cell_volume 3704.58(12)
_computing_cell_refinement 'CrysAlisPro 1.171.42.93a (Rigaku OD, 2023)'
_computing_data_collection 'CrysAlisPro 1.171.42.93a (Rigaku OD, 2023)'
_computing_data_reduction 'CrysAlisPro 1.171.42.93a (Rigaku OD, 2023)'
_computing_molecular_graphics 'Olex2 1.5-ac5-024 (Dolomanov et al., 2009)'
_computing_publication_material 'Olex2 1.5-ac5-024 (Dolomanov et al., 2009)'
_computing_structure_refinement 'SHELXL 2018/3 (Sheldrick, 2015)'
_computing_structure_solution 'SHELXT  (Sheldrick, 2015)'
_diffrn_ambient_temperature 100(2)
_diffrn_detector 'Hybrid Pixel Array Detector'
_diffrn_detector_area_resol_mean 10.0000
_diffrn_detector_type HyPix
_diffrn_measured_fraction_theta_full 0.996
_diffrn_measured_fraction_theta_max 0.959
_diffrn_measurement_details
;
List of Runs (angles in degrees, time in seconds):

  # Type    Start    End  Width  t~exp~   \w     \q     \k     \f   Frames
#--------------------------------------------------------------------------
  1  \w    -23.00  54.00   0.50    0.30    --   47.91 -50.00 150.00  154
  2  \w     37.00 120.00   0.50    0.30    --   47.91  50.00 -62.00  166
  3  \w    -59.00 -25.00   0.50    1.50    --  -97.00  50.00 -62.00   68
  4  \w   -169.00 -86.00   0.50    1.50    --  -97.00 -50.00 150.00  166
  5  \w     94.00 175.00   0.50    1.50    --  104.77  50.00 -62.00  162
  6  \w    -91.00 -23.00   0.50    0.30    --  -47.91 125.00  60.00  136
  7  \w    -28.00  26.00   0.50    0.30    --  -47.91  19.00-120.00  108
  8  \w    -58.00  24.00   0.50    0.30    --  -47.91  50.00 -62.00  164
  9  \w   -120.00 -37.00   0.50    0.30    --  -47.91 -50.00 150.00  166
 10  \w    -23.00  61.00   0.50    0.30    --   47.91 -57.00-180.00  168
 11  \w    -24.00  24.00   0.50    0.30    --   47.91 -19.00-150.00   96
 12  \w    -24.00  24.00   0.50    0.30    --   47.91 -19.00   0.00   96
 13  \w    -68.00 -25.00   0.50    1.50    --  -97.00  57.00 120.00   86
 14  \w   -169.00 -84.00   0.50    1.50    --  -97.00 -58.00  -9.17  170
 15  \w    -68.00 -25.00   0.50    1.50    --  -97.00  57.00  90.00   86
 16  \w   -169.00 -85.00   0.50    1.50    --  -97.00 -54.00-127.13  168
 17  \w   -111.00 -28.00   0.50    1.50    --  -97.00 125.00 120.00  166
 18  \w   -111.00 -28.00   0.50    1.50    --  -97.00 125.00 -60.00  166
 19  \w    -68.00 -25.00   0.50    1.50    --  -97.00  57.00   0.00   86
 20  \w   -169.00 -87.00   0.50    1.50    --  -97.00 -47.00-145.84  164
 21  \w   -109.00 -25.00   0.50    1.50    --  -97.00  77.00 120.00  168
 22  \w     35.00 106.00   0.50    1.50    --  104.77 -99.00-180.00  142
 23  \w     35.00 106.00   0.50    1.50    --  104.77 -99.00 -90.00  142
 24  \w     36.00 111.00   0.50    1.50    --  104.77-125.00  90.00  150
 25  \w     97.00 175.00   0.50    1.50    --  104.77  19.00  90.00  156
 26  \w     36.00 111.00   0.50    1.50    --  104.77-125.00  60.00  150
 27  \w     36.00 111.00   0.50    1.50    --  104.77-125.00-120.00  150
 28  \w     97.00 175.00   0.50    1.50    --  104.77  37.00  60.00  156
 29  \w     35.00 106.00   0.50    1.50    --  104.77 -99.00  90.00  142
 30  \w     33.00  64.00   0.50    1.50    --  104.77 -57.00  90.00   62
 31  \w     35.00 106.00   0.50    1.50    --  104.77 -99.00 -60.00  142
 32  \w     35.00 106.00   0.50    1.50    --  104.77 -99.00-120.00  142
 33  \w     35.00 106.00   0.50    1.50    --  104.77 -99.00   0.00  142
 34  \w     33.00  64.00   0.50    1.50    --  104.77 -57.00 -60.00   62
 35  \w   -120.00 -27.00   0.50    0.30    --  -47.91 -77.00 -90.00  186
 36  \w     35.00  86.00   0.50    0.30    --   47.91  57.00 120.00  102
 37  \w     27.00 120.00   0.50    0.30    --   47.91  77.00  30.00  186
;
_diffrn_measurement_device 'four-circle diffractometer'
_diffrn_measurement_device_type 'ROD, Synergy Custom DW system, HyPix'
_diffrn_measurement_method '\w scans'
_diffrn_orient_matrix_type 'CrysAlisPro convention (1999,Acta A55,543-557)'
_diffrn_orient_matrix_UB_11 -0.1199502000
_diffrn_orient_matrix_UB_12 -0.0369854000
_diffrn_orient_matrix_UB_13 0.0215361000
_diffrn_orient_matrix_UB_21 0.0366807000
_diffrn_orient_matrix_UB_22 -0.0357783000
_diffrn_orient_matrix_UB_23 -0.0743400000
_diffrn_orient_matrix_UB_31 0.0777957000
_diffrn_orient_matrix_UB_32 -0.0657980000
_diffrn_orient_matrix_UB_33 0.0316377000
_diffrn_radiation_monochromator mirror
_diffrn_radiation_probe x-ray
_diffrn_radiation_type 'Cu K\a'
_diffrn_radiation_wavelength 1.54184
_diffrn_reflns_av_R_equivalents 0.0414
_diffrn_reflns_av_unetI/netI 0.0296
_diffrn_reflns_Laue_measured_fraction_full 0.996
_diffrn_reflns_Laue_measured_fraction_max 0.959
_diffrn_reflns_limit_h_max 13
_diffrn_reflns_limit_h_min -13
_diffrn_reflns_limit_k_max 22
_diffrn_reflns_limit_k_min -23
_diffrn_reflns_limit_l_max 24
_diffrn_reflns_limit_l_min -24
_diffrn_reflns_number 71047
_diffrn_reflns_point_group_measured_fraction_full 0.996
_diffrn_reflns_point_group_measured_fraction_max 0.959
_diffrn_reflns_theta_full 67.684
_diffrn_reflns_theta_max 77.607
_diffrn_reflns_theta_min 2.395
_diffrn_source 'Rotating-anode X-ray tube'
_diffrn_source_type 'Rigaku (Cu) X-ray Source'
_exptl_absorpt_coefficient_mu 0.770
_exptl_absorpt_correction_T_max 1.00000
_exptl_absorpt_correction_T_min 0.63150
_exptl_absorpt_correction_type multi-scan
_exptl_absorpt_process_details
;
CrysAlisPro 1.171.42.93a (Rigaku Oxford Diffraction, 2023)
Empirical absorption correction using spherical harmonics,
implemented in SCALE3 ABSPACK scaling algorithm.
;
_exptl_crystal_colour green
_exptl_crystal_colour_primary green
_exptl_crystal_density_diffrn 1.422
_exptl_crystal_description prism
_exptl_crystal_F_000 1664
_refine_diff_density_max 0.504
_refine_diff_density_min -0.305
_refine_diff_density_rms 0.055
_refine_ls_extinction_method none
_refine_ls_goodness_of_fit_ref 1.044
_refine_ls_hydrogen_treatment constr
_refine_ls_matrix_type full
_refine_ls_number_parameters 1169
_refine_ls_number_reflns 15119
_refine_ls_number_restraints 0
_refine_ls_restrained_S_all 1.044
_refine_ls_R_factor_all 0.0551
_refine_ls_R_factor_gt 0.0482
_refine_ls_shift/su_max 0.001
_refine_ls_shift/su_mean 0.000
_refine_ls_structure_factor_coef Fsqd
_refine_ls_weighting_details 'w=1/[\s^2^(Fo^2^)+(0.0552P)^2^+2.9869P] where P=(Fo^2^+2Fc^2^)/3'
_refine_ls_weighting_scheme calc
_refine_ls_wR_factor_gt 0.1364
_refine_ls_wR_factor_ref 0.1406
_reflns_Friedel_coverage 0.000
_reflns_number_gt 12803
_reflns_number_total 15119
_reflns_threshold_expression 'I > 2\s(I)'
_cod_data_source_file d5sc03215f2.cif
_cod_data_source_block 231005_mo-benzoperylene_prism_100k_auto
_cod_depositor_comments 'Adding full bibliography for 1575279--1575293.cif.'
_cod_original_cell_volume 3704.58(13)
_cod_database_code 1575293
_shelx_shelxl_version_number 2018/3
_chemical_oxdiff_formula 'C H O'
_chemical_oxdiff_usercomment ' '
_shelx_space_group_comment
;
The symmetry employed for this shelxl refinement is uniquely defined
by the following loop, which should always be used as a source of
symmetry information in preference to the above space-group names.
They are only intended as comments.
;
_olex2_refinement_description
;
1. Fixed Uiso
 At 1.2 times of:
  All C(H) groups
 At 1.5 times of:
  All C(H,H,H) groups
2. Others
 Fixed Sof: H11(0.25) H17(0.75) H44(0.4) H41(0.4) H35(0.6) H52(0.6) H65(0.75)
 H84(0.25) H5(0.75) H72(0.25) H20(0.25) H79(0.75) H95(0.6) H102(0.4) C19(0.75)
 H19(0.75) H115(0.4) H107(0.6) C18(0.75) H18(0.75) C86(0.75) H86(0.75)
 C85(0.75) H85(0.75) C42(0.6) H42(0.6) C117(0.6) H117(0.6) C43(0.6) H43(0.6)
 C116(0.6) H116(0.6) C53(0.4) H53(0.4) C54(0.4) H54(0.4) C23(0.4) H23(0.4)
 C25(0.4) H25(0.4) C27(0.25) H27(0.25) C29(0.25) H29(0.25) C55(0.25) H55(0.25)
 C57(0.25) H57(0.25)
3.a Aromatic/amide H refined with riding coordinates:
 C11(H11), C15(H15), C17(H17), C44(H44), C41(H41), C37(H37), C35(H35),
 C39(H39), C52(H52), C65(H65), C82(H82), C84(H84), C67(H67), C5(H5), C72(H72),
 C20(H20), C50(H50), C48(H48), C79(H79), C13(H13), C22(H22), C77(H77), C7(H7),
 C74(H74), C104(H104), C95(H95), C109(H109), C97(H97), C102(H102), C19(H19),
 C115(H115), C107(H107), C113(H113), C18(H18), C86(H86), C85(H85), C42(H42),
 C117(H117), C43(H43), C116(H116), C53(H53), C54(H54), C23(H23), C25(H25),
 C27(H27), C29(H29), C55(H55), C57(H57)
3.b Idealised Me refined as rotating group:
 C28(H28A,H28B,H28C), C30(H30A,H30B,H30C), C92(H92A,H92B,H92C), C24(H24A,H24B,
 H24C), C26(H26A,H26B,H26C), C56(H56A,H56B,H56C), C62(H62A,H62B,H62C), C81(H81A,
 H81B,H81C), C58(H58A,H58B,H58C), C60(H60A,H60B,H60C), C90(H90A,H90B,H90C),
 C88(H88A,H88B,H88C), C121(H12A,H12B,H12C), C123(H12D,H12E,H12F), C111(H11A,
 H11B,H11C), C119(H11D,H11E,H11F)
;
_olex2_submission_special_instructions 'No special instructions were received'
_oxdiff_exptl_absorpt_empirical_details
;
Empirical correction (ABSPACK) includes:
- Absorption correction using spherical harmonics
- Frame scaling
;
_oxdiff_exptl_absorpt_empirical_full_max 1.456
_oxdiff_exptl_absorpt_empirical_full_min 0.662

loop_
_space_group_symop_operation_xyz
'x, y, z'
'-x, -y, -z'

loop_
_atom_site_label
_atom_site_type_symbol
_atom_site_fract_x
_atom_site_fract_y
_atom_site_fract_z
_atom_site_U_iso_or_equiv
_atom_site_adp_type
_atom_site_occupancy
_atom_site_site_symmetry_order
_atom_site_calc_flag
_atom_site_refinement_flags_posn
_atom_site_refinement_flags_adp
_atom_site_refinement_flags_occupancy
_atom_site_disorder_assembly
_atom_site_disorder_group
O27 O 1.93017(12) 0.37102(7) 0.40874(7) 0.0292(3) Uani 1 1 d . . . . .
O25 O 1.26710(12) 0.31082(6) 0.47304(7) 0.0291(3) Uani 1 1 d . . . . .
O57 O 1.27502(12) 0.82643(7) 0.69790(7) 0.0293(3) Uani 1 1 d . . . . .
O91 O 0.73224(12) 0.86550(7) 0.91480(7) 0.0293(3) Uani 1 1 d . . . . .
O29 O 1.73727(13) 0.73430(7) 0.33516(8) 0.0322(3) Uani 1 1 d . . . . .
O23 O 1.07639(12) 0.66974(7) 0.39168(7) 0.0311(3) Uani 1 1 d . . . . .
O55 O 0.58608(12) 0.90154(8) 0.71969(7) 0.0320(3) Uani 1 1 d . . . . .
O61 O 0.69937(13) 0.97849(7) 0.35330(7) 0.0296(3) Uani 1 1 d . . . . .
O89 O 1.39927(13) 1.18020(7) 0.89141(7) 0.0343(3) Uani 1 1 d . . . . .
O87 O 1.38026(13) 0.81964(7) 0.97378(8) 0.0353(3) Uani 1 1 d . . . . .
O59 O 1.38939(13) 0.90218(7) 0.32746(7) 0.0321(3) Uani 1 1 d . . . . .
O80 O 0.75542(14) 1.22788(7) 0.82469(8) 0.0357(3) Uani 1 1 d . . . . .
O122 O 1.32476(14) 0.63419(8) 0.82368(7) 0.0387(3) Uani 1 1 d . . . . .
O120 O 0.46970(14) 0.55099(8) 1.13019(7) 0.0385(3) Uani 1 1 d . . . . .
O110 O 1.10559(15) 0.55603(9) 1.19032(8) 0.0437(4) Uani 1 1 d . . . . .
O118 O 0.67794(17) 0.65294(10) 0.77193(8) 0.0512(4) Uani 1 1 d . . . . .
C2 C 1.54367(17) 0.44737(9) 0.41803(9) 0.0231(3) Uani 1 1 d . . . . .
C10 C 1.37139(17) 0.54918(9) 0.40529(9) 0.0238(3) Uani 1 1 d . . . . .
C46 C 0.96514(17) 0.88946(9) 0.60123(9) 0.0230(3) Uani 1 1 d . . . . .
C66 C 0.84435(18) 0.88799(10) 0.91588(9) 0.0256(4) Uani 1 1 d . . . . .
C49 C 0.94078(17) 0.87427(9) 0.67726(9) 0.0242(3) Uani 1 1 d . . . . .
C16 C 1.80206(17) 0.39155(9) 0.41223(9) 0.0243(3) Uani 1 1 d . . . . .
C9 C 1.46453(17) 0.59677(9) 0.38613(9) 0.0238(3) Uani 1 1 d . . . . .
C33 C 1.01232(18) 0.91841(9) 0.44868(9) 0.0243(3) Uani 1 1 d . . . . .
C8 C 1.42368(18) 0.67115(9) 0.37028(9) 0.0248(4) Uani 1 1 d . . . . .
C69 C 1.06134(18) 0.94860(9) 0.91812(9) 0.0254(4) Uani 1 1 d . . . . .
C1 C 1.41104(17) 0.47415(9) 0.42164(9) 0.0235(3) Uani 1 1 d . . . . .
C14 C 1.58277(17) 0.37268(9) 0.43290(9) 0.0241(3) Uani 1 1 d . . . . .
C51 C 1.16838(17) 0.84743(9) 0.67055(9) 0.0245(3) Uani 1 1 d . . . . .
C11 C 1.32002(17) 0.42709(9) 0.44110(9) 0.0245(3) Uani 1 1 d . . . . .
H11 H 1.231696 0.444779 0.444471 0.029 Uiso 0.25 1 calc R U P A 2
C4 C 1.59608(18) 0.57117(9) 0.38375(9) 0.0243(3) Uani 1 1 d . . . . .
C12 C 1.36302(17) 0.35172(9) 0.45580(9) 0.0249(3) Uani 1 1 d . . . . .
C38 C 1.03508(18) 0.93164(9) 0.37237(9) 0.0250(4) Uani 1 1 d . . . . .
C32 C 0.88348(17) 0.92487(9) 0.49029(9) 0.0236(3) Uani 1 1 d . . . . .
C76 C 1.06787(18) 1.09873(10) 0.88522(9) 0.0262(4) Uani 1 1 d . . . . .
C15 C 1.71274(17) 0.34534(9) 0.42910(9) 0.0245(3) Uani 1 1 d . . . . .
H15 H 1.738992 0.295166 0.438144 0.029 Uiso 1 1 calc R U . . .
C71 C 1.17526(18) 1.05385(10) 0.90497(9) 0.0267(4) Uani 1 1 d . . . . .
C3 C 1.63720(18) 0.49418(9) 0.39964(9) 0.0241(3) Uani 1 1 d . . . . .
C17 C 1.76493(17) 0.46560(9) 0.39736(9) 0.0251(4) Uani 1 1 d . . . . .
H17 H 1.827760 0.496601 0.385601 0.030 Uiso 0.75 1 calc R U P B 1
C44 C 0.73376(18) 0.91491(9) 0.60949(10) 0.0258(4) Uani 1 1 d . . . . .
H44 H 0.663332 0.929702 0.587504 0.031 Uiso 0.4 1 calc R U P C 2
C75 C 1.07213(19) 1.17361(10) 0.86892(9) 0.0286(4) Uani 1 1 d . . . . .
C21 C 1.20394(17) 0.65085(9) 0.38997(9) 0.0261(4) Uani 1 1 d . . . . .
C41 C 0.78120(18) 0.94467(9) 0.45633(9) 0.0247(4) Uani 1 1 d . . . . .
H41 H 0.695353 0.948922 0.484053 0.030 Uiso 0.4 1 calc R U P D 2
C45 C 1.09427(17) 0.88356(9) 0.55995(9) 0.0235(3) Uani 1 1 d . . . . .
C37 C 1.16220(18) 0.92551(9) 0.33030(9) 0.0270(4) Uani 1 1 d . . . . .
H37 H 1.177663 0.933601 0.279185 0.032 Uiso 1 1 calc R U . . .
C35 C 1.24279(18) 0.89365(9) 0.43914(10) 0.0261(4) Uani 1 1 d . . . . .
H35 H 1.313818 0.880754 0.460951 0.031 Uiso 0.6 1 calc R U P E 1
C83 C 1.27210(18) 0.85791(10) 0.95646(9) 0.0286(4) Uani 1 1 d . . . . .
C31 C 0.85927(18) 0.91005(9) 0.56771(9) 0.0242(3) Uani 1 1 d . . . . .
C64 C 0.95296(18) 0.99295(9) 0.89935(9) 0.0255(4) Uani 1 1 d . . . . .
C39 C 0.92996(18) 0.95112(9) 0.33865(9) 0.0261(4) Uani 1 1 d . . . . .
H39 H 0.945331 0.959059 0.287527 0.031 Uiso 1 1 calc R U . . .
C68 C 1.05884(18) 0.87349(10) 0.93462(9) 0.0262(4) Uani 1 1 d . . . . .
C6 C 1.64126(18) 0.69309(9) 0.35094(9) 0.0264(4) Uani 1 1 d . . . . .
C63 C 0.95674(18) 1.07018(9) 0.88172(9) 0.0262(4) Uani 1 1 d . . . . .
C52 C 1.19490(17) 0.86282(9) 0.59470(9) 0.0239(3) Uani 1 1 d . . . . .
H52 H 1.281072 0.859026 0.567546 0.029 Uiso 0.6 1 calc R U P F 1
C70 C 1.17189(17) 0.97811(10) 0.92144(9) 0.0255(4) Uani 1 1 d . . . . .
C65 C 0.84663(18) 0.96188(10) 0.89847(9) 0.0261(4) Uani 1 1 d . . . . .
H65 H 0.774150 0.991125 0.885853 0.031 Uiso 0.75 1 calc R U P G 1
C82 C 1.16750(18) 0.82887(10) 0.95300(9) 0.0280(4) Uani 1 1 d . . . . .
H82 H 1.166920 0.778510 0.962911 0.034 Uiso 1 1 calc R U . . .
C84 C 1.27741(18) 0.93362(10) 0.94091(9) 0.0278(4) Uani 1 1 d . . . . .
H84 H 1.350773 0.953256 0.943724 0.033 Uiso 0.25 1 calc R U P H 2
C67 C 0.94968(18) 0.84387(9) 0.93234(9) 0.0259(4) Uani 1 1 d . . . . .
H67 H 0.948557 0.793535 0.942133 0.031 Uiso 1 1 calc R U . . .
C5 C 1.68264(18) 0.61982(9) 0.36678(9) 0.0258(4) Uani 1 1 d . . . . .
H5 H 1.770511 0.603311 0.365904 0.031 Uiso 0.75 1 calc R U P I 1
C34 C 1.11851(18) 0.89856(9) 0.48184(9) 0.0244(4) Uani 1 1 d . . . . .
C72 C 1.28465(18) 1.08300(10) 0.90758(9) 0.0279(4) Uani 1 1 d . . . . .
H72 H 1.355874 1.053210 0.921016 0.034 Uiso 0.25 1 calc R U P J 2
C20 C 1.24133(17) 0.57569(9) 0.40812(9) 0.0247(4) Uani 1 1 d . . . . .
H20 H 1.179148 0.544386 0.421824 0.030 Uiso 0.25 1 calc R U P K 2
C40 C 0.80709(18) 0.95846(9) 0.37947(9) 0.0257(4) Uani 1 1 d . . . . .
C50 C 1.04473(17) 0.85358(9) 0.71114(9) 0.0246(3) Uani 1 1 d . . . . .
H50 H 1.028831 0.843941 0.762052 0.030 Uiso 1 1 calc R U . . .
C47 C 0.71226(17) 0.89748(9) 0.68542(9) 0.0258(4) Uani 1 1 d . . . . .
C48 C 0.81239(17) 0.87835(9) 0.71851(9) 0.0257(4) Uani 1 1 d . . . . .
H48 H 0.796066 0.867752 0.769271 0.031 Uiso 1 1 calc R U . . .
C73 C 1.28674(18) 1.15864(10) 0.88955(9) 0.0296(4) Uani 1 1 d . . . . .
C79 C 0.85511(18) 1.11595(10) 0.86211(10) 0.0283(4) Uani 1 1 d . . . . .
H79 H 0.780184 1.097306 0.860416 0.034 Uiso 0.75 1 calc R U P L 1
C13 C 1.48906(18) 0.32557(9) 0.45099(9) 0.0252(4) Uani 1 1 d . . . . .
H13 H 1.515207 0.275330 0.459768 0.030 Uiso 1 1 calc R U . . .
C36 C 1.26350(18) 0.90787(9) 0.36315(10) 0.0265(4) Uani 1 1 d . . . . .
C22 C 1.29137(18) 0.69693(9) 0.37252(10) 0.0265(4) Uani 1 1 d . . . . .
H22 H 1.264185 0.746613 0.361751 0.032 Uiso 1 1 calc R U . . .
C78 C 0.86148(19) 1.18963(10) 0.84468(10) 0.0300(4) Uani 1 1 d . . . . .
C77 C 0.96744(19) 1.21855(10) 0.84860(10) 0.0304(4) Uani 1 1 d . . . . .
H77 H 0.970019 1.268603 0.837646 0.037 Uiso 1 1 calc R U . . .
C7 C 1.51442(18) 0.71890(9) 0.35246(9) 0.0265(4) Uani 1 1 d . . . . .
H7 H 1.487978 0.768650 0.341578 0.032 Uiso 1 1 calc R U . . .
C74 C 1.18405(19) 1.20237(10) 0.87180(10) 0.0302(4) Uani 1 1 d . . . . .
H74 H 1.186892 1.252451 0.861233 0.036 Uiso 1 1 calc R U . . .
C104 C 0.6749(2) 0.55594(10) 1.15645(10) 0.0331(4) Uani 1 1 d . . . . .
H104 H 0.643729 0.546339 1.206794 0.040 Uiso 1 1 calc R U . . .
C28 C 1.97230(18) 0.29628(9) 0.42442(10) 0.0292(4) Uani 1 1 d . . . . .
H28A H 1.962141 0.266689 0.386313 0.044 Uiso 1 1 calc R U . . .
H28B H 1.920910 0.281737 0.471334 0.044 Uiso 1 1 calc R U . . .
H28C H 2.062716 0.289164 0.426368 0.044 Uiso 1 1 calc R U . . .
C30 C 1.7030(2) 0.80957(10) 0.31929(11) 0.0327(4) Uani 1 1 d . . . . .
H30A H 1.666433 0.815615 0.276414 0.049 Uiso 1 1 calc R U . . .
H30B H 1.779414 0.832921 0.309741 0.049 Uiso 1 1 calc R U . . .
H30C H 1.639586 0.831930 0.360806 0.049 Uiso 1 1 calc R U . . .
C92 C 0.72728(19) 0.78979(10) 0.92719(10) 0.0302(4) Uani 1 1 d . . . . .
H92A H 0.791951 0.762362 0.889404 0.045 Uiso 1 1 calc R U . . .
H92B H 0.642047 0.780588 0.925810 0.045 Uiso 1 1 calc R U . . .
H92C H 0.744441 0.774526 0.974840 0.045 Uiso 1 1 calc R U . . .
C106 C 0.8505(2) 0.58191(10) 1.05438(10) 0.0353(5) Uani 1 1 d . . . . .
C100 C 0.8099(2) 0.60706(10) 0.93155(10) 0.0370(5) Uani 1 1 d . . . . .
C24 C 1.02976(19) 0.74415(10) 0.37729(11) 0.0333(4) Uani 1 1 d . . . . .
H24A H 1.075325 0.759120 0.328957 0.050 Uiso 1 1 calc R U . . .
H24B H 1.044131 0.774139 0.413833 0.050 Uiso 1 1 calc R U . . .
H24C H 0.937842 0.750217 0.379198 0.050 Uiso 1 1 calc R U . . .
C26 C 1.3054(2) 0.23454(10) 0.48186(11) 0.0324(4) Uani 1 1 d . . . . .
H26A H 1.363823 0.215763 0.436974 0.049 Uiso 1 1 calc R U . . .
H26B H 1.229678 0.210543 0.492766 0.049 Uiso 1 1 calc R U . . .
H26C H 1.349167 0.224967 0.521886 0.049 Uiso 1 1 calc R U . . .
C95 C 1.1550(2) 0.61403(10) 0.92151(10) 0.0350(4) Uani 1 1 d . . . . .
H95 H 1.213884 0.608130 0.951988 0.042 Uiso 0.6 1 calc R U P M 1
C96 C 1.1974(2) 0.62997(10) 0.84619(11) 0.0352(4) Uani 1 1 d . . . . .
C56 C 0.55827(19) 0.87742(13) 0.79386(10) 0.0366(4) Uani 1 1 d . . . . .
H56A H 0.594700 0.826058 0.797682 0.055 Uiso 1 1 calc R U . . .
H56B H 0.465234 0.883733 0.812775 0.055 Uiso 1 1 calc R U . . .
H56C H 0.595747 0.905870 0.822112 0.055 Uiso 1 1 calc R U . . .
C103 C 0.5950(2) 0.56035(10) 1.11046(10) 0.0342(4) Uani 1 1 d . . . . .
C109 C 0.8892(2) 0.55809(10) 1.17652(10) 0.0347(4) Uani 1 1 d . . . . .
H109 H 0.858303 0.548661 1.226929 0.042 Uiso 1 1 calc R U . . .
C62 C 0.7173(2) 0.99265(11) 0.27697(10) 0.0325(4) Uani 1 1 d . . . . .
H62A H 0.758303 0.948104 0.251217 0.049 Uiso 1 1 calc R U . . .
H62B H 0.771846 1.030041 0.262044 0.049 Uiso 1 1 calc R U . . .
H62C H 0.633965 1.009543 0.265224 0.049 Uiso 1 1 calc R U . . .
C94 C 1.0278(2) 0.60702(10) 0.95081(10) 0.0366(5) Uani 1 1 d . . . . .
C105 C 0.8049(2) 0.56560(10) 1.12958(10) 0.0339(4) Uani 1 1 d . . . . .
C108 C 1.0157(2) 0.56436(11) 1.14972(11) 0.0362(4) Uani 1 1 d . . . . .
C97 C 1.1135(2) 0.64014(10) 0.80155(10) 0.0359(5) Uani 1 1 d . . . . .
H97 H 1.143024 0.651248 0.751377 0.043 Uiso 1 1 calc R U . . .
C98 C 0.9835(2) 0.63421(10) 0.82970(10) 0.0365(5) Uani 1 1 d . . . . .
C99 C 0.9401(2) 0.61615(10) 0.90474(10) 0.0367(5) Uani 1 1 d . . . . .
C93 C 0.9817(2) 0.58984(10) 1.02789(11) 0.0370(5) Uani 1 1 d . . . . .
C102 C 0.6387(2) 0.57648(10) 1.03451(10) 0.0336(4) Uani 1 1 d . . . . .
H102 H 0.582360 0.579168 1.002805 0.040 Uiso 0.4 1 calc R U P N 2
C19 C 1.1528(2) 0.52742(11) 0.43016(11) 0.0180(4) Uani 0.75 1 d . . P O 1
H19 H 1.064265 0.545054 0.434342 0.022 Uiso 0.75 1 calc R U P O 1
C101 C 0.7651(2) 0.58824(10) 1.00754(10) 0.0358(5) Uani 1 1 d . . . . .
C115 C 0.7258(2) 0.61681(11) 0.88521(11) 0.0396(5) Uani 1 1 d . . . . .
H115 H 0.639893 0.608647 0.902667 0.048 Uiso 0.4 1 calc R U P P 2
C81 C 0.7523(2) 1.30375(10) 0.81057(11) 0.0376(5) Uani 1 1 d . . . . .
H81A H 0.825219 1.311999 0.770967 0.056 Uiso 1 1 calc R U . . .
H81B H 0.757277 1.326738 0.854348 0.056 Uiso 1 1 calc R U . . .
H81C H 0.672259 1.324726 0.796679 0.056 Uiso 1 1 calc R U . . .
C107 C 1.0632(2) 0.58029(10) 1.07524(11) 0.0364(5) Uani 1 1 d . . . . .
H107 H 1.150996 0.584483 1.057528 0.044 Uiso 0.6 1 calc R U P Q 1
C58 C 1.2559(2) 0.81576(11) 0.77451(10) 0.0321(4) Uani 1 1 d . . . . .
H58A H 1.338468 0.798218 0.786917 0.048 Uiso 1 1 calc R U . . .
H58B H 1.198659 0.779937 0.791249 0.048 Uiso 1 1 calc R U . . .
H58C H 1.217353 0.861775 0.798100 0.048 Uiso 1 1 calc R U . . .
C60 C 1.4157(2) 0.91332(12) 0.25034(10) 0.0367(4) Uani 1 1 d . . . . .
H60A H 1.384456 0.876062 0.228792 0.055 Uiso 1 1 calc R U . . .
H60B H 1.508246 0.910175 0.231099 0.055 Uiso 1 1 calc R U . . .
H60C H 1.372264 0.961341 0.238285 0.055 Uiso 1 1 calc R U . . .
C113 C 0.8954(2) 0.64665(11) 0.78417(10) 0.0377(5) Uani 1 1 d . . . . .
H113 H 0.923762 0.660252 0.734518 0.045 Uiso 1 1 calc R U . . .
C114 C 0.7704(2) 0.63924(12) 0.81108(11) 0.0405(5) Uani 1 1 d . . . . .
C90 C 1.4124(2) 1.25350(11) 0.86918(12) 0.0377(5) Uani 1 1 d . . . . .
H90A H 1.400050 1.262571 0.819662 0.057 Uiso 1 1 calc R U . . .
H90B H 1.498205 1.261750 0.870502 0.057 Uiso 1 1 calc R U . . .
H90C H 1.347925 1.286436 0.902138 0.057 Uiso 1 1 calc R U . . .
C18 C 1.1909(2) 0.45565(11) 0.44577(11) 0.0179(4) Uani 0.75 1 d . . P O 1
H18 H 1.128400 0.424632 0.460060 0.021 Uiso 0.75 1 calc R U P O 1
C86 C 1.3871(2) 1.03735(12) 0.92825(11) 0.0216(4) Uani 0.75 1 d . . P R 1
H86 H 1.460720 1.056788 0.930929 0.026 Uiso 0.75 1 calc R U P R 1
C88 C 1.3832(2) 0.74350(11) 0.98670(12) 0.0398(5) Uani 1 1 d . . . . .
H88A H 1.375023 0.721585 0.943049 0.060 Uiso 1 1 calc R U . . .
H88B H 1.312067 0.734822 1.027260 0.060 Uiso 1 1 calc R U . . .
H88C H 1.464577 0.721799 0.998658 0.060 Uiso 1 1 calc R U . . .
C121 C 0.4229(2) 0.52687(13) 1.20353(11) 0.0434(5) Uani 1 1 d . . . . .
H12A H 0.334492 0.518498 1.210045 0.065 Uiso 1 1 calc R U . . .
H12B H 0.425439 0.563956 1.236778 0.065 Uiso 1 1 calc R U . . .
H12C H 0.476808 0.481653 1.213921 0.065 Uiso 1 1 calc R U . . .
C123 C 1.3752(2) 0.63645(12) 0.74638(11) 0.0406(5) Uani 1 1 d . . . . .
H12D H 1.335757 0.681360 0.725384 0.061 Uiso 1 1 calc R U . . .
H12E H 1.356074 0.594733 0.725103 0.061 Uiso 1 1 calc R U . . .
H12F H 1.468215 0.634790 0.736015 0.061 Uiso 1 1 calc R U . . .
C85 C 1.3834(2) 0.96551(13) 0.94462(11) 0.0225(4) Uani 0.75 1 d . . P R 1
H85 H 1.454345 0.936267 0.958905 0.027 Uiso 0.75 1 calc R U P R 1
C111 C 1.0628(3) 0.54187(15) 1.26655(12) 0.0497(6) Uani 1 1 d . . . . .
H11A H 1.026191 0.496965 1.274435 0.075 Uiso 1 1 calc R U . . .
H11B H 0.997530 0.582189 1.287861 0.075 Uiso 1 1 calc R U . . .
H11C H 1.135550 0.536758 1.289557 0.075 Uiso 1 1 calc R U . . .
C119 C 0.7161(3) 0.68109(15) 0.69939(11) 0.0520(6) Uani 1 1 d . . . . .
H11D H 0.779950 0.644665 0.670269 0.078 Uiso 1 1 calc R U . . .
H11E H 0.753358 0.724944 0.700100 0.078 Uiso 1 1 calc R U . . .
H11F H 0.641234 0.692941 0.678089 0.078 Uiso 1 1 calc R U . . .
C42 C 0.6573(3) 0.95061(14) 0.49859(15) 0.0218(5) Uani 0.6 1 d . . P S 1
H42 H 0.587290 0.964497 0.476087 0.026 Uiso 0.6 1 calc R U P S 1
C117 C 0.5653(3) 0.58094(14) 0.98666(15) 0.0232(6) Uani 0.6 1 d . . P T 1
H117 H 0.480649 0.570519 1.003042 0.028 Uiso 0.6 1 calc R U P T 1
C43 C 0.6332(3) 0.93685(14) 0.57252(15) 0.0217(5) Uani 0.6 1 d . . P S 1
H43 H 0.546904 0.942161 0.599666 0.026 Uiso 0.6 1 calc R U P S 1
C116 C 0.6072(3) 0.60000(15) 0.91462(16) 0.0249(6) Uani 0.6 1 d . . P T 1
H116 H 0.549985 0.601505 0.883629 0.030 Uiso 0.6 1 calc R U P T 1
C53 C 1.3177(5) 0.8624(2) 0.5524(3) 0.0312(10) Uani 0.4 1 d . . P U 2
H53 H 1.388303 0.852134 0.574731 0.037 Uiso 0.4 1 calc R U P U 2
C54 C 1.3400(5) 0.8769(3) 0.4777(3) 0.0322(10) Uani 0.4 1 d . . P U 2
H54 H 1.426212 0.875256 0.451213 0.039 Uiso 0.4 1 calc R U P U 2
C23 C 1.2252(5) 0.6011(2) 0.9655(3) 0.0293(9) Uani 0.4 1 d . . P V 2
H23 H 1.314168 0.601979 0.947637 0.035 Uiso 0.4 1 calc R U P V 2
C25 C 1.1814(5) 0.5856(3) 1.0393(3) 0.0335(10) Uani 0.4 1 d . . P V 2
H25 H 1.244418 0.577757 1.067279 0.040 Uiso 0.4 1 calc R U P V 2
C27 C 1.7954(11) 0.5917(7) 0.3781(6) 0.058(3) Uani 0.25 1 d . . P W 2
H27 H 1.854550 0.623726 0.377193 0.069 Uiso 0.25 1 calc R U P W 2
C29 C 1.8364(11) 0.5150(6) 0.3919(6) 0.055(2) Uani 0.25 1 d . . P W 2
H29 H 1.921659 0.500087 0.397325 0.066 Uiso 0.25 1 calc R U P W 2
C55 C 0.7468(10) 1.0089(6) 0.8867(6) 0.054(2) Uani 0.25 1 d . . P X 2
H55 H 0.669098 0.991469 0.888920 0.065 Uiso 0.25 1 calc R U P X 2
C57 C 0.7503(12) 1.0865(6) 0.8706(6) 0.060(3) Uani 0.25 1 d . . P X 2
H57 H 0.673295 1.117194 0.865959 0.072 Uiso 0.25 1 calc R U P X 2

loop_
_atom_site_aniso_label
_atom_site_aniso_U_11
_atom_site_aniso_U_22
_atom_site_aniso_U_33
_atom_site_aniso_U_23
_atom_site_aniso_U_13
_atom_site_aniso_U_12
O27 0.0283(7) 0.0220(6) 0.0367(7) 0.0013(5) -0.0082(5) -0.0023(5)
O25 0.0316(7) 0.0214(6) 0.0350(7) 0.0027(5) -0.0087(5) -0.0068(5)
O57 0.0305(7) 0.0343(7) 0.0232(6) 0.0016(5) -0.0086(5) -0.0031(5)
O91 0.0325(7) 0.0234(6) 0.0330(7) 0.0001(5) -0.0098(5) -0.0047(5)
O29 0.0343(7) 0.0212(6) 0.0418(8) 0.0031(5) -0.0095(6) -0.0071(5)
O23 0.0297(7) 0.0230(6) 0.0405(7) -0.0019(5) -0.0104(6) -0.0003(5)
O55 0.0265(7) 0.0450(8) 0.0226(6) 0.0002(5) -0.0032(5) -0.0047(6)
O61 0.0361(7) 0.0315(7) 0.0213(6) 0.0010(5) -0.0098(5) -0.0019(5)
O89 0.0334(7) 0.0339(7) 0.0349(7) -0.0061(6) -0.0020(6) -0.0096(6)
O87 0.0317(7) 0.0350(7) 0.0384(8) 0.0035(6) -0.0111(6) -0.0011(6)
O59 0.0318(7) 0.0345(7) 0.0240(6) 0.0016(5) 0.0012(5) -0.0009(6)
O80 0.0399(8) 0.0252(7) 0.0419(8) 0.0026(6) -0.0124(6) -0.0021(6)
O122 0.0473(8) 0.0342(7) 0.0250(7) 0.0047(5) 0.0049(6) -0.0009(6)
O120 0.0428(8) 0.0394(8) 0.0263(7) 0.0076(6) 0.0010(6) -0.0037(6)
O110 0.0500(9) 0.0515(9) 0.0284(7) -0.0022(6) 0.0006(6) -0.0180(7)
O118 0.0660(11) 0.0728(11) 0.0225(7) -0.0015(7) -0.0028(7) -0.0421(9)
C2 0.0320(9) 0.0214(8) 0.0152(7) -0.0024(6) -0.0047(6) -0.0027(7)
C10 0.0323(9) 0.0229(8) 0.0161(7) -0.0029(6) -0.0057(7) -0.0030(7)
C46 0.0318(9) 0.0166(7) 0.0204(8) -0.0008(6) -0.0053(7) -0.0045(6)
C66 0.0315(9) 0.0277(9) 0.0172(8) -0.0034(6) -0.0036(7) -0.0051(7)
C49 0.0316(9) 0.0184(8) 0.0222(8) -0.0011(6) -0.0056(7) -0.0036(7)
C16 0.0279(9) 0.0234(8) 0.0213(8) -0.0038(6) -0.0059(7) -0.0016(7)
C9 0.0335(9) 0.0212(8) 0.0168(8) -0.0015(6) -0.0066(7) -0.0030(7)
C33 0.0358(10) 0.0149(7) 0.0219(8) -0.0010(6) -0.0057(7) -0.0043(7)
C8 0.0333(9) 0.0224(8) 0.0188(8) -0.0012(6) -0.0072(7) -0.0028(7)
C69 0.0324(9) 0.0265(9) 0.0150(7) -0.0037(6) -0.0013(7) -0.0030(7)
C1 0.0324(9) 0.0216(8) 0.0160(7) -0.0027(6) -0.0051(7) -0.0029(7)
C14 0.0322(9) 0.0224(8) 0.0177(8) -0.0019(6) -0.0055(7) -0.0039(7)
C51 0.0299(9) 0.0200(8) 0.0241(8) -0.0005(6) -0.0081(7) -0.0029(7)
C11 0.0295(9) 0.0240(8) 0.0191(8) -0.0014(6) -0.0049(7) -0.0028(7)
C4 0.0343(9) 0.0215(8) 0.0169(8) -0.0026(6) -0.0068(7) -0.0018(7)
C12 0.0317(9) 0.0234(8) 0.0203(8) -0.0003(6) -0.0054(7) -0.0075(7)
C38 0.0363(10) 0.0170(7) 0.0210(8) -0.0006(6) -0.0060(7) -0.0037(7)
C32 0.0340(9) 0.0159(7) 0.0204(8) -0.0003(6) -0.0053(7) -0.0043(7)
C76 0.0328(9) 0.0265(9) 0.0163(8) -0.0038(6) 0.0004(7) -0.0039(7)
C15 0.0321(9) 0.0188(8) 0.0220(8) -0.0011(6) -0.0072(7) -0.0012(7)
C71 0.0330(9) 0.0290(9) 0.0158(8) -0.0053(6) 0.0003(7) -0.0047(7)
C3 0.0343(9) 0.0207(8) 0.0174(8) -0.0024(6) -0.0060(7) -0.0039(7)
C17 0.0303(9) 0.0228(8) 0.0224(8) -0.0002(6) -0.0054(7) -0.0061(7)
C44 0.0304(9) 0.0227(8) 0.0249(9) -0.0018(6) -0.0082(7) -0.0030(7)
C75 0.0360(10) 0.0277(9) 0.0193(8) -0.0039(7) 0.0005(7) -0.0060(8)
C21 0.0302(9) 0.0253(9) 0.0232(8) -0.0032(7) -0.0082(7) -0.0015(7)
C41 0.0330(9) 0.0196(8) 0.0209(8) -0.0013(6) -0.0051(7) -0.0044(7)
C45 0.0324(9) 0.0152(7) 0.0221(8) -0.0007(6) -0.0047(7) -0.0040(7)
C37 0.0374(10) 0.0224(8) 0.0192(8) -0.0001(6) -0.0028(7) -0.0047(7)
C35 0.0318(9) 0.0203(8) 0.0249(9) 0.0001(6) -0.0054(7) -0.0028(7)
C83 0.0296(9) 0.0334(10) 0.0197(8) -0.0020(7) -0.0045(7) 0.0016(7)
C31 0.0337(9) 0.0166(7) 0.0228(8) -0.0008(6) -0.0073(7) -0.0043(7)
C64 0.0327(9) 0.0258(8) 0.0159(8) -0.0040(6) -0.0022(7) -0.0021(7)
C39 0.0377(10) 0.0207(8) 0.0190(8) 0.0007(6) -0.0052(7) -0.0048(7)
C68 0.0315(9) 0.0287(9) 0.0161(8) -0.0027(6) -0.0023(7) -0.0025(7)
C6 0.0338(10) 0.0228(8) 0.0240(8) -0.0011(7) -0.0076(7) -0.0070(7)
C63 0.0345(10) 0.0260(9) 0.0160(8) -0.0040(6) -0.0008(7) -0.0045(7)
C52 0.0275(9) 0.0208(8) 0.0221(8) -0.0025(6) -0.0028(7) -0.0037(7)
C70 0.0308(9) 0.0276(9) 0.0152(8) -0.0046(6) -0.0004(7) -0.0026(7)
C65 0.0298(9) 0.0263(9) 0.0202(8) -0.0018(6) -0.0048(7) 0.0000(7)
C82 0.0333(10) 0.0272(9) 0.0209(8) 0.0006(7) -0.0041(7) -0.0018(7)
C84 0.0296(9) 0.0327(9) 0.0191(8) -0.0047(7) -0.0016(7) -0.0040(7)
C67 0.0336(9) 0.0233(8) 0.0193(8) -0.0016(6) -0.0041(7) -0.0024(7)
C5 0.0291(9) 0.0227(8) 0.0253(9) -0.0022(7) -0.0067(7) -0.0018(7)
C34 0.0352(10) 0.0153(7) 0.0225(8) -0.0014(6) -0.0063(7) -0.0034(7)
C72 0.0324(9) 0.0311(9) 0.0185(8) -0.0064(7) -0.0014(7) -0.0042(7)
C20 0.0311(9) 0.0227(8) 0.0203(8) -0.0028(6) -0.0053(7) -0.0040(7)
C40 0.0360(10) 0.0189(8) 0.0236(8) -0.0001(6) -0.0103(7) -0.0035(7)
C50 0.0324(9) 0.0223(8) 0.0180(8) -0.0003(6) -0.0044(7) -0.0033(7)
C47 0.0280(9) 0.0247(8) 0.0233(8) -0.0027(7) -0.0029(7) -0.0037(7)
C48 0.0312(9) 0.0252(8) 0.0194(8) -0.0009(6) -0.0035(7) -0.0039(7)
C73 0.0338(10) 0.0339(10) 0.0202(8) -0.0073(7) 0.0006(7) -0.0103(8)
C79 0.0322(10) 0.0270(9) 0.0244(9) -0.0037(7) -0.0031(7) -0.0050(7)
C13 0.0337(9) 0.0182(8) 0.0245(8) 0.0008(6) -0.0089(7) -0.0038(7)
C36 0.0322(9) 0.0198(8) 0.0240(9) -0.0022(6) -0.0005(7) -0.0025(7)
C22 0.0343(10) 0.0192(8) 0.0259(9) 0.0000(6) -0.0097(7) -0.0011(7)
C78 0.0352(10) 0.0279(9) 0.0238(9) -0.0015(7) -0.0039(7) -0.0008(8)
C77 0.0389(10) 0.0238(9) 0.0261(9) -0.0014(7) -0.0026(8) -0.0045(8)
C7 0.0364(10) 0.0194(8) 0.0237(8) 0.0010(6) -0.0084(7) -0.0032(7)
C74 0.0369(10) 0.0280(9) 0.0236(9) -0.0043(7) 0.0002(7) -0.0076(8)
C104 0.0466(11) 0.0246(9) 0.0217(9) 0.0007(7) 0.0035(8) -0.0050(8)
C28 0.0300(9) 0.0228(8) 0.0330(10) 0.0017(7) -0.0071(8) -0.0007(7)
C30 0.0406(11) 0.0216(9) 0.0363(10) 0.0049(7) -0.0097(8) -0.0075(8)
C92 0.0360(10) 0.0261(9) 0.0289(9) 0.0021(7) -0.0078(8) -0.0068(8)
C106 0.0557(13) 0.0192(8) 0.0237(9) -0.0030(7) 0.0056(8) -0.0065(8)
C100 0.0603(13) 0.0204(9) 0.0247(9) -0.0052(7) 0.0064(9) -0.0124(9)
C24 0.0348(10) 0.0241(9) 0.0401(11) -0.0020(8) -0.0123(8) 0.0030(8)
C26 0.0380(10) 0.0227(9) 0.0381(10) 0.0041(7) -0.0103(8) -0.0088(8)
C95 0.0525(12) 0.0214(8) 0.0239(9) 0.0002(7) 0.0009(8) -0.0008(8)
C96 0.0473(12) 0.0210(9) 0.0277(10) 0.0011(7) 0.0064(8) -0.0012(8)
C56 0.0298(10) 0.0552(13) 0.0228(9) -0.0004(8) -0.0009(7) -0.0087(9)
C103 0.0450(11) 0.0228(9) 0.0275(9) 0.0003(7) 0.0041(8) -0.0031(8)
C109 0.0482(12) 0.0281(9) 0.0233(9) -0.0030(7) 0.0030(8) -0.0088(8)
C62 0.0438(11) 0.0322(10) 0.0227(9) 0.0036(7) -0.0125(8) -0.0046(8)
C94 0.0582(13) 0.0179(8) 0.0247(9) -0.0013(7) 0.0063(9) -0.0038(8)
C105 0.0491(12) 0.0215(8) 0.0244(9) -0.0027(7) 0.0052(8) -0.0058(8)
C108 0.0501(12) 0.0276(9) 0.0279(10) -0.0037(7) 0.0001(9) -0.0097(9)
C97 0.0510(12) 0.0255(9) 0.0239(9) 0.0020(7) 0.0040(8) -0.0054(8)
C98 0.0555(13) 0.0228(9) 0.0255(9) -0.0023(7) 0.0043(9) -0.0089(8)
C99 0.0576(13) 0.0187(8) 0.0250(9) -0.0019(7) 0.0077(9) -0.0061(8)
C93 0.0554(13) 0.0189(8) 0.0283(10) -0.0038(7) 0.0079(9) -0.0063(8)
C102 0.0510(12) 0.0211(8) 0.0242(9) -0.0009(7) -0.0013(8) -0.0042(8)
C19 0.0161(10) 0.0209(10) 0.0168(10) -0.0023(8) -0.0034(8) -0.0024(8)
C101 0.0587(13) 0.0186(8) 0.0234(9) -0.0029(7) 0.0047(9) -0.0069(8)
C115 0.0566(13) 0.0346(10) 0.0262(10) -0.0093(8) 0.0069(9) -0.0230(10)
C81 0.0482(12) 0.0258(9) 0.0355(11) 0.0030(8) -0.0072(9) -0.0022(8)
C107 0.0448(12) 0.0255(9) 0.0324(10) -0.0043(8) 0.0067(9) -0.0080(8)
C58 0.0398(11) 0.0320(10) 0.0252(9) 0.0024(7) -0.0106(8) -0.0049(8)
C60 0.0373(11) 0.0422(11) 0.0244(9) 0.0015(8) 0.0015(8) -0.0022(9)
C113 0.0552(13) 0.0329(10) 0.0226(9) -0.0027(7) 0.0034(9) -0.0171(9)
C114 0.0611(14) 0.0387(11) 0.0243(10) -0.0064(8) -0.0011(9) -0.0251(10)
C90 0.0410(11) 0.0361(10) 0.0363(11) -0.0058(8) -0.0025(9) -0.0143(9)
C18 0.0165(10) 0.0201(10) 0.0178(10) -0.0014(8) -0.0036(8) -0.0052(8)
C86 0.0184(10) 0.0302(11) 0.0161(10) -0.0060(8) -0.0022(8) -0.0036(9)
C88 0.0374(11) 0.0366(11) 0.0432(12) 0.0084(9) -0.0120(9) 0.0002(9)
C121 0.0399(12) 0.0479(12) 0.0319(11) 0.0158(9) 0.0018(9) 0.0006(10)
C123 0.0473(12) 0.0381(11) 0.0256(10) 0.0061(8) 0.0043(9) 0.0016(9)
C85 0.0182(10) 0.0308(12) 0.0174(10) -0.0051(8) -0.0038(8) 0.0006(9)
C111 0.0561(14) 0.0646(15) 0.0278(11) -0.0042(10) -0.0002(10) -0.0204(12)
C119 0.0695(16) 0.0706(16) 0.0229(10) 0.0005(10) -0.0049(10) -0.0389(14)
C42 0.0243(14) 0.0201(13) 0.0217(13) 0.0008(10) -0.0083(11) -0.0022(10)
C117 0.0282(14) 0.0184(12) 0.0227(13) -0.0026(10) -0.0051(11) -0.0032(11)
C43 0.0213(13) 0.0211(13) 0.0219(13) -0.0014(10) -0.0036(11) -0.0023(10)
C116 0.0282(15) 0.0234(14) 0.0235(14) -0.0045(11) -0.0045(11) -0.0058(11)
C53 0.032(2) 0.027(2) 0.034(2) -0.0052(18) -0.006(2) -0.0027(19)
C54 0.028(2) 0.028(2) 0.036(3) -0.0033(19) -0.0027(19) 0.0002(19)
C23 0.031(2) 0.026(2) 0.031(2) -0.0005(18) -0.0072(19) -0.0032(18)
C25 0.033(3) 0.029(2) 0.038(3) -0.0027(19) -0.007(2) -0.0039(19)
C27 0.055(6) 0.069(7) 0.047(6) -0.001(5) -0.006(5) -0.011(5)
C29 0.052(6) 0.065(7) 0.048(6) -0.001(5) -0.003(4) -0.023(5)
C55 0.048(6) 0.057(6) 0.056(6) -0.004(5) -0.016(5) -0.001(5)
C57 0.064(7) 0.065(7) 0.053(6) -0.012(5) -0.021(5) 0.000(5)

loop_
_atom_type_symbol
_atom_type_description
_atom_type_scat_dispersion_real
_atom_type_scat_dispersion_imag
_atom_type_scat_source
C C 0.0181 0.0091 'International Tables Vol C Tables 4.2.6.8 and 6.1.1.4'
H H 0.0000 0.0000 'International Tables Vol C Tables 4.2.6.8 and 6.1.1.4'
O O 0.0492 0.0322 'International Tables Vol C Tables 4.2.6.8 and 6.1.1.4'

loop_
_citation_id
_citation_doi
_citation_year
1 10.1039/D5SC03215F 2025

loop_
_geom_angle_atom_site_label_1
_geom_angle_atom_site_label_2
_geom_angle_atom_site_label_3
_geom_angle
_geom_angle_site_symmetry_1
_geom_angle_site_symmetry_3
_geom_angle_publ_flag
C16 O27 C28 116.73(14) . . ?
C12 O25 C26 116.38(14) . . ?
C51 O57 C58 117.35(14) . . ?
C66 O91 C92 117.17(14) . . ?
C6 O29 C30 117.45(15) . . ?
C21 O23 C24 117.64(15) . . ?
C47 O55 C56 116.86(14) . . ?
C40 O61 C62 117.00(15) . . ?
C73 O89 C90 117.05(16) . . ?
C83 O87 C88 116.54(16) . . ?
C36 O59 C60 116.80(15) . . ?
C78 O80 C81 117.33(16) . . ?
C96 O122 C123 115.91(17) . . ?
C103 O120 C121 117.05(16) . . ?
C108 O110 C111 117.11(17) . . ?
C114 O118 C119 116.42(18) . . ?
C14 C2 C1 119.41(16) . . ?
C14 C2 C3 119.33(16) . . ?
C3 C2 C1 121.27(15) . . ?
C9 C10 C1 119.70(16) . . ?
C20 C10 C9 120.40(15) . . ?
C20 C10 C1 119.90(16) . . ?
C49 C46 C45 119.47(16) . . ?
C49 C46 C31 119.09(16) . . ?
C45 C46 C31 121.45(15) . . ?
O91 C66 C65 114.64(16) . . ?
O91 C66 C67 124.75(16) . . ?
C67 C66 C65 120.60(17) . . ?
C46 C49 C48 119.81(16) . . ?
C50 C49 C46 119.69(16) . . ?
C50 C49 C48 120.48(15) . . ?
O27 C16 C15 124.63(15) . . ?
O27 C16 C17 114.69(15) . . ?
C15 C16 C17 120.67(16) . . ?
C8 C9 C10 119.06(16) . . ?
C4 C9 C10 121.21(15) . . ?
C4 C9 C8 119.73(16) . . ?
C38 C33 C32 119.01(16) . . ?
C38 C33 C34 119.45(17) . . ?
C32 C33 C34 121.54(16) . . ?
C9 C8 C22 119.77(16) . . ?
C7 C8 C9 119.58(16) . . ?
C7 C8 C22 120.65(16) . . ?
C64 C69 C70 121.29(16) . . ?
C68 C69 C64 119.42(17) . . ?
C68 C69 C70 119.29(16) . . ?
C2 C1 C10 119.64(16) . . ?
C11 C1 C2 120.26(15) . . ?
C11 C1 C10 120.10(16) . . ?
C2 C14 C13 119.38(16) . . ?
C15 C14 C2 120.18(16) . . ?
C15 C14 C13 120.44(15) . . ?
O57 C51 C52 114.33(15) . . ?
O57 C51 C50 124.54(16) . . ?
C50 C51 C52 121.13(16) . . ?
C1 C11 C12 118.84(16) . . ?
C18 C11 C1 118.56(16) . . ?
C18 C11 C12 122.59(17) . . ?
C9 C4 C3 119.21(16) . . ?
C5 C4 C9 119.18(16) . . ?
C5 C4 C3 121.60(16) . . ?
O25 C12 C11 113.94(15) . . ?
C13 C12 O25 124.79(16) . . ?
C13 C12 C11 121.26(16) . . ?
C33 C38 C39 119.95(17) . . ?
C37 C38 C33 119.76(16) . . ?
C37 C38 C39 120.29(16) . . ?
C33 C32 C31 119.46(16) . . ?
C41 C32 C33 120.29(15) . . ?
C41 C32 C31 120.25(16) . . ?
C75 C76 C71 119.18(17) . . ?
C75 C76 C63 119.35(17) . . ?
C63 C76 C71 121.47(16) . . ?
C16 C15 C14 119.84(15) . . ?
C76 C71 C70 119.56(17) . . ?
C72 C71 C76 120.60(17) . . ?
C72 C71 C70 119.84(17) . . ?
C2 C3 C4 118.96(16) . . ?
C17 C3 C2 119.09(15) . . ?
C17 C3 C4 121.96(16) . . ?
C3 C17 C16 120.88(16) . . ?
C29 C17 C16 125.3(6) . . ?
C29 C17 C3 112.9(6) . . ?
C31 C44 C47 119.50(16) . . ?
C31 C44 C43 116.97(18) . . ?
C43 C44 C47 123.53(19) . . ?
C76 C75 C74 119.52(17) . . ?
C77 C75 C76 119.92(18) . . ?
C77 C75 C74 120.55(17) . . ?
O23 C21 C20 113.85(16) . . ?
C22 C21 O23 124.98(16) . . ?
C22 C21 C20 121.17(17) . . ?
C32 C41 C40 119.44(16) . . ?
C42 C41 C32 118.64(18) . . ?
C42 C41 C40 121.92(19) . . ?
C46 C45 C34 119.15(16) . . ?
C52 C45 C46 119.64(15) . . ?
C52 C45 C34 121.21(16) . . ?
C36 C37 C38 120.16(16) . . ?
C34 C35 C36 120.14(17) . . ?
C34 C35 C54 114.9(2) . . ?
C54 C35 C36 125.0(3) . . ?
O87 C83 C84 113.83(17) . . ?
C82 C83 O87 124.73(17) . . ?
C82 C83 C84 121.44(17) . . ?
C46 C31 C32 119.33(16) . . ?
C44 C31 C46 120.15(16) . . ?
C44 C31 C32 120.51(16) . . ?
C69 C64 C63 119.11(17) . . ?
C65 C64 C69 119.01(16) . . ?
C65 C64 C63 121.88(16) . . ?
C40 C39 C38 120.31(16) . . ?
C69 C68 C82 119.55(17) . . ?
C67 C68 C69 119.83(16) . . ?
C67 C68 C82 120.62(16) . . ?
O29 C6 C5 113.90(16) . . ?
O29 C6 C7 124.94(16) . . ?
C7 C6 C5 121.16(17) . . ?
C76 C63 C64 118.86(16) . . ?
C79 C63 C76 119.27(17) . . ?
C79 C63 C64 121.87(17) . . ?
C45 C52 C51 119.94(16) . . ?
C53 C52 C51 123.2(3) . . ?
C53 C52 C45 116.7(3) . . ?
C69 C70 C71 119.70(16) . . ?
C84 C70 C69 120.46(16) . . ?
C84 C70 C71 119.83(17) . . ?
C64 C65 C66 121.14(17) . . ?
C55 C65 C66 124.3(5) . . ?
C55 C65 C64 114.3(5) . . ?
C83 C82 C68 120.52(17) . . ?
C70 C84 C83 118.73(17) . . ?
C85 C84 C83 122.92(18) . . ?
C85 C84 C70 118.35(18) . . ?
C66 C67 C68 119.95(16) . . ?
C4 C5 C6 120.57(17) . . ?
C27 C5 C4 112.5(5) . . ?
C27 C5 C6 126.2(6) . . ?
C33 C34 C45 119.07(16) . . ?
C35 C34 C33 119.56(16) . . ?
C35 C34 C45 121.37(16) . . ?
C71 C72 C73 118.82(17) . . ?
C86 C72 C71 118.76(18) . . ?
C86 C72 C73 122.42(18) . . ?
C10 C20 C21 119.00(16) . . ?
C19 C20 C10 118.22(16) . . ?
C19 C20 C21 122.76(17) . . ?
O61 C40 C41 113.65(16) . . ?
O61 C40 C39 125.38(16) . . ?
C39 C40 C41 120.97(16) . . ?
C51 C50 C49 120.12(16) . . ?
O55 C47 C44 114.00(15) . . ?
O55 C47 C48 124.89(16) . . ?
C48 C47 C44 121.11(17) . . ?
C47 C48 C49 120.30(16) . . ?
O89 C73 C72 113.62(17) . . ?
C74 C73 O89 125.18(17) . . ?
C74 C73 C72 121.20(18) . . ?
C63 C79 C78 120.85(18) . . ?
C57 C79 C63 114.2(5) . . ?
C57 C79 C78 124.4(5) . . ?
C12 C13 C14 120.83(16) . . ?
O59 C36 C37 124.52(16) . . ?
O59 C36 C35 114.57(16) . . ?
C37 C36 C35 120.91(17) . . ?
C21 C22 C8 120.57(16) . . ?
O80 C78 C79 114.45(17) . . ?
O80 C78 C77 124.73(17) . . ?
C77 C78 C79 120.82(18) . . ?
C78 C77 C75 119.77(17) . . ?
C6 C7 C8 119.77(16) . . ?
C73 C74 C75 120.67(17) . . ?
C103 C104 C105 120.46(17) . . ?
C105 C106 C93 119.1(2) . . ?
C101 C106 C105 119.2(2) . . ?
C101 C106 C93 121.74(18) . . ?
C99 C100 C101 119.3(2) . . ?
C115 C100 C99 120.43(18) . . ?
C115 C100 C101 120.3(2) . . ?
C94 C95 C96 120.3(2) . . ?
C23 C95 C96 125.2(3) . . ?
C23 C95 C94 114.4(3) . . ?
O122 C96 C95 114.85(19) . . ?
O122 C96 C97 124.38(17) . . ?
C97 C96 C95 120.8(2) . . ?
O120 C103 C102 113.79(19) . . ?
C104 C103 O120 125.28(17) . . ?
C104 C103 C102 120.93(19) . . ?
C108 C109 C105 120.28(18) . . ?
C95 C94 C99 119.46(18) . . ?
C95 C94 C93 121.6(2) . . ?
C99 C94 C93 119.0(2) . . ?
C104 C105 C106 119.7(2) . . ?
C109 C105 C104 120.57(17) . . ?
C109 C105 C106 119.8(2) . . ?
O110 C108 C109 124.72(18) . . ?
O110 C108 C107 114.36(19) . . ?
C109 C108 C107 120.9(2) . . ?
C96 C97 C98 120.34(18) . . ?
C97 C98 C99 119.6(2) . . ?
C97 C98 C113 120.60(18) . . ?
C113 C98 C99 119.8(2) . . ?
C100 C99 C94 121.67(18) . . ?
C100 C99 C98 118.9(2) . . ?
C94 C99 C98 119.4(2) . . ?
C106 C93 C94 118.8(2) . . ?
C107 C93 C106 119.78(18) . . ?
C107 C93 C94 121.4(2) . . ?
C101 C102 C103 119.3(2) . . ?
C117 C102 C103 123.7(2) . . ?
C117 C102 C101 116.9(2) . . ?
C18 C19 C20 121.75(19) . . ?
C106 C101 C100 119.4(2) . . ?
C102 C101 C106 120.38(17) . . ?
C102 C101 C100 120.2(2) . . ?
C100 C115 C114 119.3(2) . . ?
C116 C115 C100 115.6(2) . . ?
C116 C115 C114 125.0(2) . . ?
C93 C107 C108 120.2(2) . . ?
C25 C107 C108 129.6(3) . . ?
C25 C107 C93 110.2(3) . . ?
C114 C113 C98 120.53(18) . . ?
O118 C114 C115 114.6(2) . . ?
C113 C114 O118 124.45(19) . . ?
C113 C114 C115 120.9(2) . . ?
C19 C18 C11 121.40(19) . . ?
C85 C86 C72 121.4(2) . . ?
C86 C85 C84 121.8(2) . . ?
C43 C42 C41 121.5(2) . . ?
C102 C117 C116 122.8(3) . . ?
C42 C43 C44 122.1(2) . . ?
C115 C116 C117 123.8(3) . . ?
C52 C53 C54 121.5(4) . . ?
C53 C54 C35 124.1(4) . . ?
C95 C23 C25 124.2(4) . . ?
C107 C25 C23 128.1(5) . . ?
C5 C27 C29 124.6(10) . . ?
C17 C29 C27 124.6(10) . . ?
C65 C55 C57 123.4(10) . . ?
C79 C57 C55 123.5(9) . . ?

loop_
_geom_bond_atom_site_label_1
_geom_bond_atom_site_label_2
_geom_bond_distance
_geom_bond_site_symmetry_2
_geom_bond_publ_flag
O27 C16 1.369(2) . ?
O27 C28 1.430(2) . ?
O25 C12 1.366(2) . ?
O25 C26 1.428(2) . ?
O57 C51 1.369(2) . ?
O57 C58 1.423(2) . ?
O91 C66 1.364(2) . ?
O91 C92 1.430(2) . ?
O29 C6 1.370(2) . ?
O29 C30 1.425(2) . ?
O23 C21 1.366(2) . ?
O23 C24 1.429(2) . ?
O55 C47 1.364(2) . ?
O55 C56 1.425(2) . ?
O61 C40 1.365(2) . ?
O61 C62 1.427(2) . ?
O89 C73 1.365(2) . ?
O89 C90 1.429(2) . ?
O87 C83 1.367(2) . ?
O87 C88 1.427(2) . ?
O59 C36 1.366(2) . ?
O59 C60 1.430(2) . ?
O80 C78 1.370(2) . ?
O80 C81 1.424(2) . ?
O122 C96 1.365(3) . ?
O122 C123 1.439(2) . ?
O120 C103 1.365(3) . ?
O120 C121 1.433(2) . ?
O110 C108 1.367(3) . ?
O110 C111 1.431(3) . ?
O118 C114 1.369(3) . ?
O118 C119 1.430(2) . ?
C2 C1 1.432(3) . ?
C2 C14 1.419(2) . ?
C2 C3 1.424(2) . ?
C10 C9 1.431(2) . ?
C10 C1 1.432(2) . ?
C10 C20 1.407(3) . ?
C46 C49 1.421(2) . ?
C46 C45 1.427(2) . ?
C46 C31 1.430(2) . ?
C66 C65 1.404(2) . ?
C66 C67 1.379(3) . ?
C49 C50 1.416(2) . ?
C49 C48 1.422(3) . ?
C16 C15 1.380(2) . ?
C16 C17 1.405(2) . ?
C9 C8 1.421(2) . ?
C9 C4 1.421(3) . ?
C33 C38 1.421(2) . ?
C33 C32 1.426(3) . ?
C33 C34 1.428(3) . ?
C8 C22 1.430(3) . ?
C8 C7 1.413(3) . ?
C69 C64 1.425(3) . ?
C69 C68 1.424(2) . ?
C69 C70 1.426(3) . ?
C1 C11 1.407(2) . ?
C14 C15 1.406(3) . ?
C14 C13 1.429(2) . ?
C51 C52 1.418(2) . ?
C51 C50 1.372(3) . ?
C11 C12 1.438(2) . ?
C11 C18 1.399(3) . ?
C4 C3 1.467(2) . ?
C4 C5 1.391(3) . ?
C12 C13 1.359(3) . ?
C38 C37 1.413(3) . ?
C38 C39 1.423(3) . ?
C32 C41 1.400(3) . ?
C32 C31 1.445(2) . ?
C76 C71 1.428(3) . ?
C76 C75 1.422(2) . ?
C76 C63 1.423(3) . ?
C71 C70 1.436(2) . ?
C71 C72 1.407(3) . ?
C3 C17 1.393(3) . ?
C17 C29 1.293(10) . ?
C44 C31 1.398(3) . ?
C44 C47 1.427(2) . ?
C44 C43 1.425(3) . ?
C75 C77 1.410(3) . ?
C75 C74 1.430(3) . ?
C21 C20 1.438(2) . ?
C21 C22 1.362(3) . ?
C41 C40 1.432(2) . ?
C41 C42 1.386(3) . ?
C45 C52 1.396(2) . ?
C45 C34 1.458(2) . ?
C37 C36 1.374(3) . ?
C35 C34 1.393(3) . ?
C35 C36 1.419(2) . ?
C35 C54 1.406(5) . ?
C83 C82 1.362(3) . ?
C83 C84 1.437(3) . ?
C64 C63 1.468(2) . ?
C64 C65 1.388(3) . ?
C39 C40 1.366(3) . ?
C68 C82 1.426(3) . ?
C68 C67 1.408(3) . ?
C6 C5 1.404(2) . ?
C6 C7 1.376(3) . ?
C63 C79 1.386(3) . ?
C52 C53 1.385(5) . ?
C70 C84 1.407(3) . ?
C65 C55 1.328(10) . ?
C84 C85 1.408(3) . ?
C5 C27 1.311(12) . ?
C72 C73 1.437(3) . ?
C72 C86 1.400(3) . ?
C20 C19 1.407(3) . ?
C47 C48 1.368(3) . ?
C73 C74 1.363(3) . ?
C79 C78 1.406(3) . ?
C79 C57 1.323(12) . ?
C78 C77 1.377(3) . ?
C104 C103 1.362(3) . ?
C104 C105 1.424(3) . ?
C106 C105 1.424(3) . ?
C106 C93 1.428(3) . ?
C106 C101 1.418(3) . ?
C100 C99 1.423(3) . ?
C100 C101 1.447(3) . ?
C100 C115 1.397(3) . ?
C95 C96 1.420(3) . ?
C95 C94 1.389(3) . ?
C95 C23 1.246(5) . ?
C96 C97 1.370(3) . ?
C103 C102 1.434(3) . ?
C109 C105 1.409(3) . ?
C109 C108 1.373(3) . ?
C94 C99 1.424(3) . ?
C94 C93 1.461(3) . ?
C108 C107 1.414(3) . ?
C97 C98 1.410(3) . ?
C98 C99 1.425(3) . ?
C98 C113 1.419(3) . ?
C93 C107 1.390(3) . ?
C102 C101 1.400(3) . ?
C102 C117 1.335(4) . ?
C19 C18 1.370(3) . ?
C115 C114 1.432(3) . ?
C115 C116 1.360(4) . ?
C107 C25 1.322(6) . ?
C113 C114 1.363(3) . ?
C86 C85 1.365(3) . ?
C42 C43 1.379(4) . ?
C117 C116 1.376(4) . ?
C53 C54 1.395(7) . ?
C23 C25 1.395(7) . ?
C27 C29 1.455(16) . ?
C55 C57 1.471(16) . ?
